data_4023697
loop_
_publ_author_name
'Gerhard Brunner'
'Laura Eberhard'
'J\"urg Oetiker'
'Fridtjof Schr\"oder'

_publ_section_title
;
 Tandem Cyclopropanation with Dibromomethane
 under Grignard Conditions
;
_journal_name_full 'Journal of Organic Chemistry'
_journal_page_first 7543
_journal_page_last 7554
_journal_paper_doi 10.1021/jo8007397
_journal_volume 73
_journal_year 2008
_chemical_absolute_configuration rm
_chemical_formula_moiety 'C21 H32 O4'
_chemical_formula_sum 'C21 H32 O4'
_chemical_formula_weight 348.47
_chemical_name_systematic
; 
 ? 
;
_space_group_IT_number 19
_symmetry_cell_setting orthorhombic
_symmetry_space_group_name_Hall 'P 2ac 2ab'
_symmetry_space_group_name_H-M 'P 21 21 21'
_atom_sites_solution_hydrogens geom
_atom_sites_solution_primary direct
_atom_sites_solution_secondary difmap
_audit_creation_method SHELXL-97
_cell_angle_alpha 90.00
_cell_angle_beta 90.00
_cell_angle_gamma 90.00
_cell_formula_units_Z 4
_cell_length_a 7.2356(14)
_cell_length_b 11.699(2)
_cell_length_c 24.605(5)
_cell_measurement_temperature 295
_cell_volume 2082.8(7)
_computing_cell_refinement StoeIPDS
_computing_data_collection StoeIPDS
_computing_data_reduction StoeIPDS
_computing_molecular_graphics XSHELL
_computing_structure_refinement 'SHELXL-97 (Sheldrick, 1997)'
_computing_structure_solution 'SHELXS-97 (Sheldrick, 1990)'
_diffrn_ambient_temperature 295
_diffrn_measured_fraction_theta_full 0.999
_diffrn_measured_fraction_theta_max 0.999
_diffrn_measurement_device_type StoeIPDS
_diffrn_measurement_method Rotation
_diffrn_radiation_monochromator graphite
_diffrn_radiation_source 'long fine-focus sealed tube'
_diffrn_radiation_type MoK\a
_diffrn_radiation_wavelength 0.71073
_diffrn_reflns_av_R_equivalents 0.0478
_diffrn_reflns_av_sigmaI/netI 0.0482
_diffrn_reflns_limit_h_max 8
_diffrn_reflns_limit_h_min -8
_diffrn_reflns_limit_k_max 13
_diffrn_reflns_limit_k_min -13
_diffrn_reflns_limit_l_max 27
_diffrn_reflns_limit_l_min -27
_diffrn_reflns_number 14003
_diffrn_reflns_theta_full 23.53
_diffrn_reflns_theta_max 23.53
_diffrn_reflns_theta_min 1.93
_diffrn_standards_decay_% 0
_exptl_absorpt_coefficient_mu 0.075
_exptl_absorpt_correction_type none
_exptl_crystal_colour colourless
_exptl_crystal_density_diffrn 1.111
_exptl_crystal_density_method 'not measured'
_exptl_crystal_F_000 760
_exptl_crystal_size_max 0.5
_exptl_crystal_size_mid 0.3
_exptl_crystal_size_min 0.2
_refine_diff_density_max 0.109
_refine_diff_density_min -0.080
_refine_diff_density_rms 0.024
_refine_ls_abs_structure_details 'Flack H D (1983), Acta Cryst. A39, 876-881'
_refine_ls_abs_structure_Flack -1.2(13)
_refine_ls_extinction_method none
_refine_ls_goodness_of_fit_ref 0.809
_refine_ls_hydrogen_treatment constr
_refine_ls_matrix_type full
_refine_ls_number_parameters 232
_refine_ls_number_reflns 3091
_refine_ls_number_restraints 0
_refine_ls_restrained_S_all 0.809
_refine_ls_R_factor_all 0.0590
_refine_ls_R_factor_gt 0.0342
_refine_ls_shift/su_max 0.001
_refine_ls_shift/su_mean 0.000
_refine_ls_structure_factor_coef Fsqd
_refine_ls_weighting_details 'calc w=1/[\s^2^(Fo^2^)+(0.0420P)^2^+0.0000P] where P=(Fo^2^+2Fc^2^)/3'
_refine_ls_weighting_scheme calc
_refine_ls_wR_factor_gt 0.0720
_refine_ls_wR_factor_ref 0.0764
_reflns_number_gt 1983
_reflns_number_total 3091
_reflns_threshold_expression >2sigma(I)
_cod_data_source_file jo8007397-file003.cif
_cod_data_source_block x1625
_cod_depositor_comments
;
The following automatic conversions were performed:
'_symmetry_cell_setting' value 'Orthorhombic' changed to 'orthorhombic'
according to '/home/saulius/struct/CIF-dictionaries/cif_core.dic'
dictionary named 'cif_core.dic' version 2.4.1 from 2010-06-29.

Automatic conversion script
Id: cif_fix_enum 1527 2010-12-29 10:47:43Z saulius 
;
_cod_database_code 4023697

loop_
_symmetry_equiv_pos_as_xyz
'x, y, z'
'-x+1/2, -y, z+1/2'
'-x, y+1/2, -z+1/2'
'x+1/2, -y+1/2, -z'

loop_
_atom_site_label
_atom_site_type_symbol
_atom_site_fract_x
_atom_site_fract_y
_atom_site_fract_z
_atom_site_U_iso_or_equiv
_atom_site_adp_type
_atom_site_occupancy
_atom_site_symmetry_multiplicity
_atom_site_calc_flag
_atom_site_refinement_flags
_atom_site_disorder_assembly
_atom_site_disorder_group
O1 O 0.3947(2) 0.27584(11) 0.08864(6) 0.0738(5) Uani 1 1 d . . .
O2 O 0.3603(3) 0.28038(12) -0.00142(7) 0.0920(6) Uani 1 1 d . . .
O3 O 0.4873(2) 0.49301(11) -0.00841(5) 0.0716(4) Uani 1 1 d . . .
O4 O 0.4990(3) 0.67399(13) -0.03793(8) 0.1039(6) Uani 1 1 d . . .
C5 C -0.1585(6) -0.0281(4) 0.21005(17) 0.1732(18) Uani 1 1 d . . .
H5A H -0.1756 -0.0712 0.2429 0.260 Uiso 1 1 calc R . .
H5B H -0.2091 -0.0697 0.1799 0.260 Uiso 1 1 calc R . .
H5C H -0.2203 0.0442 0.2133 0.260 Uiso 1 1 calc R . .
C6 C 0.1399(7) -0.1238(2) 0.19272(16) 0.173(2) Uani 1 1 d . . .
H6A H 0.2688 -0.1125 0.1852 0.259 Uiso 1 1 calc R . .
H6B H 0.0830 -0.1630 0.1628 0.259 Uiso 1 1 calc R . .
H6C H 0.1266 -0.1686 0.2252 0.259 Uiso 1 1 calc R . .
C7 C 0.0466(5) -0.0082(2) 0.20072(12) 0.1028(10) Uani 1 1 d . . .
C8 C 0.1242(7) 0.0525(3) 0.24988(13) 0.1421(14) Uani 1 1 d . . .
H8A H 0.0383 0.1122 0.2605 0.171 Uiso 1 1 calc R . .
H8B H 0.1313 -0.0017 0.2796 0.171 Uiso 1 1 calc R . .
C9 C 0.3072(7) 0.1041(4) 0.24230(14) 0.1508(15) Uani 1 1 d . . .
H9A H 0.3961 0.0428 0.2377 0.181 Uiso 1 1 calc R . .
H9B H 0.3395 0.1442 0.2755 0.181 Uiso 1 1 calc R . .
C10 C 0.3292(5) 0.1851(2) 0.19603(9) 0.1022(10) Uani 1 1 d . . .
H10A H 0.4591 0.1893 0.1866 0.123 Uiso 1 1 calc R . .
H10B H 0.2908 0.2605 0.2078 0.123 Uiso 1 1 calc R . .
C11 C 0.2202(4) 0.15312(18) 0.14557(9) 0.0700(7) Uani 1 1 d . . .
C12 C 0.0738(4) 0.0623(2) 0.14976(10) 0.0931(9) Uani 1 1 d . . .
H12 H 0.0566 0.0188 0.1161 0.112 Uiso 1 1 calc R . .
C13 C 0.0184(5) 0.1842(2) 0.14505(11) 0.1082(10) Uani 1 1 d . . .
H13A H -0.0320 0.2211 0.1771 0.130 Uiso 1 1 calc R . .
H13B H -0.0348 0.2093 0.1109 0.130 Uiso 1 1 calc R . .
C14 C 0.3198(4) 0.16012(17) 0.09268(9) 0.0769(7) Uani 1 1 d . . .
H14 H 0.2317 0.1477 0.0630 0.092 Uiso 1 1 calc R . .
C15 C 0.4777(6) 0.0779(2) 0.08674(13) 0.1325(13) Uani 1 1 d . . .
H15A H 0.5415 0.0928 0.0533 0.199 Uiso 1 1 calc R . .
H15B H 0.4311 0.0011 0.0865 0.199 Uiso 1 1 calc R . .
H15C H 0.5615 0.0872 0.1167 0.199 Uiso 1 1 calc R . .
C16 C 0.4071(3) 0.32283(16) 0.04009(9) 0.0591(6) Uani 1 1 d . . .
C17 C 0.4859(3) 0.44204(14) 0.04574(8) 0.0528(5) Uani 1 1 d . . .
C18 C 0.6828(3) 0.45171(16) 0.06606(11) 0.0724(7) Uani 1 1 d . . .
H18A H 0.7706 0.4248 0.0392 0.087 Uiso 1 1 calc R . .
H18B H 0.7003 0.4097 0.0996 0.087 Uiso 1 1 calc R . .
C19 C 0.7001(3) 0.58244(18) 0.07518(11) 0.0751(7) Uani 1 1 d . . .
H19A H 0.7290 0.5996 0.1128 0.090 Uiso 1 1 calc R . .
H19B H 0.7950 0.6150 0.0520 0.090 Uiso 1 1 calc R . .
C20 C 0.5075(3) 0.62788(14) 0.05971(9) 0.0578(6) Uani 1 1 d . . .
C21 C 0.4970(4) 0.60854(18) 0.00003(10) 0.0720(6) Uani 1 1 d . . .
C22 C 0.4705(4) 0.75090(16) 0.07687(11) 0.0865(8) Uani 1 1 d . . .
H22A H 0.5595 0.8005 0.0601 0.130 Uiso 1 1 calc R . .
H22B H 0.4801 0.7570 0.1157 0.130 Uiso 1 1 calc R . .
H22C H 0.3484 0.7727 0.0656 0.130 Uiso 1 1 calc R . .
C23 C 0.3777(3) 0.53119(15) 0.07890(8) 0.0539(5) Uani 1 1 d . . .
C24 C 0.3775(4) 0.5121(2) 0.14023(9) 0.0837(7) Uani 1 1 d . . .
H24A H 0.5016 0.4990 0.1525 0.126 Uiso 1 1 calc R . .
H24B H 0.3025 0.4468 0.1487 0.126 Uiso 1 1 calc R . .
H24C H 0.3281 0.5784 0.1580 0.126 Uiso 1 1 calc R . .
C25 C 0.1795(3) 0.5456(2) 0.05986(12) 0.0890(8) Uani 1 1 d . . .
H25A H 0.1085 0.4799 0.0704 0.134 Uiso 1 1 calc R . .
H25B H 0.1772 0.5530 0.0210 0.134 Uiso 1 1 calc R . .
H25C H 0.1274 0.6129 0.0761 0.134 Uiso 1 1 calc R . .

loop_
_atom_site_aniso_label
_atom_site_aniso_U_11
_atom_site_aniso_U_22
_atom_site_aniso_U_33
_atom_site_aniso_U_23
_atom_site_aniso_U_13
_atom_site_aniso_U_12
O1 0.1201(14) 0.0465(8) 0.0550(9) -0.0002(7) -0.0048(9) -0.0156(9)
O2 0.1506(17) 0.0665(10) 0.0589(10) -0.0037(9) -0.0091(11) -0.0400(11)
O3 0.1001(12) 0.0530(9) 0.0616(9) 0.0038(7) 0.0067(9) -0.0133(10)
O4 0.1383(17) 0.0698(10) 0.1035(13) 0.0290(10) 0.0073(14) -0.0142(12)
C5 0.165(4) 0.194(4) 0.160(3) 0.074(3) 0.062(3) -0.022(3)
C6 0.266(6) 0.087(2) 0.166(4) 0.046(2) 0.105(4) 0.035(3)
C7 0.141(3) 0.0846(18) 0.0828(19) 0.0221(16) 0.041(2) 0.009(2)
C8 0.200(4) 0.157(3) 0.069(2) 0.036(2) 0.031(3) 0.010(3)
C9 0.190(4) 0.181(3) 0.081(2) 0.051(2) -0.018(3) -0.017(3)
C10 0.151(3) 0.0969(19) 0.0588(16) 0.0022(15) -0.0095(18) 0.004(2)
C11 0.104(2) 0.0508(13) 0.0548(15) 0.0027(10) 0.0071(15) 0.0020(15)
C12 0.132(3) 0.0842(18) 0.0626(15) 0.0086(13) 0.0186(16) -0.0147(18)
C13 0.138(3) 0.100(2) 0.0863(19) 0.0239(15) 0.004(2) 0.027(2)
C14 0.124(2) 0.0492(13) 0.0577(14) 0.0004(10) 0.0064(15) -0.0146(15)
C15 0.197(3) 0.0630(14) 0.138(3) 0.0118(16) 0.082(3) 0.024(2)
C16 0.0794(17) 0.0480(11) 0.0498(13) -0.0009(12) -0.0009(13) -0.0062(11)
C17 0.0600(14) 0.0432(10) 0.0551(12) -0.0006(9) -0.0029(12) -0.0034(11)
C18 0.0586(15) 0.0585(13) 0.1001(18) -0.0100(12) -0.0016(14) 0.0124(12)
C19 0.0580(14) 0.0606(13) 0.107(2) -0.0051(13) -0.0039(15) -0.0009(12)
C20 0.0453(14) 0.0459(11) 0.0821(16) -0.0089(10) 0.0031(13) 0.0025(11)
C21 0.0782(17) 0.0501(13) 0.0876(19) 0.0083(13) 0.0030(16) -0.0061(14)
C22 0.0818(18) 0.0525(12) 0.125(2) -0.0111(13) 0.0113(17) 0.0003(13)
C23 0.0458(12) 0.0484(11) 0.0675(14) -0.0016(10) 0.0027(11) 0.0016(10)
C24 0.104(2) 0.0726(15) 0.0743(16) -0.0147(13) 0.0182(15) -0.0039(16)
C25 0.0511(15) 0.0759(15) 0.140(2) 0.0072(15) -0.0052(16) -0.0010(13)

loop_
_atom_type_symbol
_atom_type_description
_atom_type_scat_dispersion_real
_atom_type_scat_dispersion_imag
_atom_type_scat_source
C C 0.0033 0.0016 'International Tables Vol C Tables 4.2.6.8 and 6.1.1.4'
H H 0.0000 0.0000 'International Tables Vol C Tables 4.2.6.8 and 6.1.1.4'
O O 0.0106 0.0060 'International Tables Vol C Tables 4.2.6.8 and 6.1.1.4'

loop_
_geom_angle_atom_site_label_1
_geom_angle_atom_site_label_2
_geom_angle_atom_site_label_3
_geom_angle
_geom_angle_site_symmetry_1
_geom_angle_site_symmetry_3
_geom_angle_publ_flag
C16 O1 C14 118.25(16) . . ?
C21 O3 C17 105.38(15) . . ?
C7 C5 H5A 109.5 . . ?
C7 C5 H5B 109.5 . . ?
H5A C5 H5B 109.5 . . ?
C7 C5 H5C 109.5 . . ?
H5A C5 H5C 109.5 . . ?
H5B C5 H5C 109.5 . . ?
C7 C6 H6A 109.5 . . ?
C7 C6 H6B 109.5 . . ?
H6A C6 H6B 109.5 . . ?
C7 C6 H6C 109.5 . . ?
H6A C6 H6C 109.5 . . ?
H6B C6 H6C 109.5 . . ?
C8 C7 C12 111.0(2) . . ?
C8 C7 C5 108.3(3) . . ?
C12 C7 C5 109.6(3) . . ?
C8 C7 C6 110.9(3) . . ?
C12 C7 C6 108.6(2) . . ?
C5 C7 C6 108.5(3) . . ?
C9 C8 C7 115.3(3) . . ?
C9 C8 H8A 108.5 . . ?
C7 C8 H8A 108.5 . . ?
C9 C8 H8B 108.5 . . ?
C7 C8 H8B 108.5 . . ?
H8A C8 H8B 107.5 . . ?
C8 C9 C10 117.1(3) . . ?
C8 C9 H9A 108.0 . . ?
C10 C9 H9A 108.0 . . ?
C8 C9 H9B 108.0 . . ?
C10 C9 H9B 108.0 . . ?
H9A C9 H9B 107.3 . . ?
C9 C10 C11 114.4(3) . . ?
C9 C10 H10A 108.7 . . ?
C11 C10 H10A 108.7 . . ?
C9 C10 H10B 108.7 . . ?
C11 C10 H10B 108.7 . . ?
H10A C10 H10B 107.6 . . ?
C14 C11 C12 116.1(2) . . ?
C14 C11 C13 116.7(2) . . ?
C12 C11 C13 59.17(18) . . ?
C14 C11 C10 116.7(3) . . ?
C12 C11 C10 118.9(2) . . ?
C13 C11 C10 116.9(2) . . ?
C13 C12 C11 60.45(18) . . ?
C13 C12 C7 123.6(2) . . ?
C11 C12 C7 122.2(2) . . ?
C13 C12 H12 113.5 . . ?
C11 C12 H12 113.5 . . ?
C7 C12 H12 113.5 . . ?
C12 C13 C11 60.38(18) . . ?
C12 C13 H13A 117.7 . . ?
C11 C13 H13A 117.7 . . ?
C12 C13 H13B 117.7 . . ?
C11 C13 H13B 117.7 . . ?
H13A C13 H13B 114.9 . . ?
O1 C14 C11 106.84(17) . . ?
O1 C14 C15 107.7(2) . . ?
C11 C14 C15 114.7(2) . . ?
O1 C14 H14 109.1 . . ?
C11 C14 H14 109.1 . . ?
C15 C14 H14 109.1 . . ?
C14 C15 H15A 109.5 . . ?
C14 C15 H15B 109.5 . . ?
H15A C15 H15B 109.5 . . ?
C14 C15 H15C 109.5 . . ?
H15A C15 H15C 109.5 . . ?
H15B C15 H15C 109.5 . . ?
O2 C16 O1 125.93(19) . . ?
O2 C16 C17 124.97(19) . . ?
O1 C16 C17 109.08(18) . . ?
O3 C17 C16 107.18(15) . . ?
O3 C17 C18 105.32(19) . . ?
C16 C17 C18 116.97(17) . . ?
O3 C17 C23 102.17(14) . . ?
C16 C17 C23 118.84(19) . . ?
C18 C17 C23 104.64(16) . . ?
C17 C18 C19 101.39(16) . . ?
C17 C18 H18A 111.5 . . ?
C19 C18 H18A 111.5 . . ?
C17 C18 H18B 111.5 . . ?
C19 C18 H18B 111.5 . . ?
H18A C18 H18B 109.3 . . ?
C20 C19 C18 103.39(17) . . ?
C20 C19 H19A 111.1 . . ?
C18 C19 H19A 111.1 . . ?
C20 C19 H19B 111.1 . . ?
C18 C19 H19B 111.1 . . ?
H19A C19 H19B 109.0 . . ?
C21 C20 C22 114.09(18) . . ?
C21 C20 C19 103.8(2) . . ?
C22 C20 C19 114.63(19) . . ?
C21 C20 C23 99.18(17) . . ?
C22 C20 C23 120.02(19) . . ?
C19 C20 C23 102.81(16) . . ?
O4 C21 O3 120.6(2) . . ?
O4 C21 C20 131.8(2) . . ?
O3 C21 C20 107.60(17) . . ?
C20 C22 H22A 109.5 . . ?
C20 C22 H22B 109.5 . . ?
H22A C22 H22B 109.5 . . ?
C20 C22 H22C 109.5 . . ?
H22A C22 H22C 109.5 . . ?
H22B C22 H22C 109.5 . . ?
C25 C23 C24 108.7(2) . . ?
C25 C23 C17 113.07(19) . . ?
C24 C23 C17 115.22(17) . . ?
C25 C23 C20 113.51(17) . . ?
C24 C23 C20 114.25(18) . . ?
C17 C23 C20 91.45(15) . . ?
C23 C24 H24A 109.5 . . ?
C23 C24 H24B 109.5 . . ?
H24A C24 H24B 109.5 . . ?
C23 C24 H24C 109.5 . . ?
H24A C24 H24C 109.5 . . ?
H24B C24 H24C 109.5 . . ?
C23 C25 H25A 109.5 . . ?
C23 C25 H25B 109.5 . . ?
H25A C25 H25B 109.5 . . ?
C23 C25 H25C 109.5 . . ?
H25A C25 H25C 109.5 . . ?
H25B C25 H25C 109.5 . . ?

loop_
_geom_bond_atom_site_label_1
_geom_bond_atom_site_label_2
_geom_bond_distance
_geom_bond_site_symmetry_2
_geom_bond_publ_flag
O1 C16 1.318(2) . ?
O1 C14 1.462(2) . ?
O2 C16 1.185(2) . ?
O3 C21 1.369(2) . ?
O3 C17 1.460(2) . ?
O4 C21 1.208(2) . ?
C5 C7 1.520(5) . ?
C5 H5A 0.9600 . ?
C5 H5B 0.9600 . ?
C5 H5C 0.9600 . ?
C6 C7 1.524(4) . ?
C6 H6A 0.9600 . ?
C6 H6B 0.9600 . ?
C6 H6C 0.9600 . ?
C7 C8 1.511(5) . ?
C7 C12 1.514(3) . ?
C8 C9 1.467(5) . ?
C8 H8A 0.9700 . ?
C8 H8B 0.9700 . ?
C9 C10 1.490(4) . ?
C9 H9A 0.9700 . ?
C9 H9B 0.9700 . ?
C10 C11 1.518(4) . ?
C10 H10A 0.9700 . ?
C10 H10B 0.9700 . ?
C11 C14 1.490(3) . ?
C11 C12 1.503(3) . ?
C11 C13 1.504(4) . ?
C12 C13 1.485(4) . ?
C12 H12 0.9800 . ?
C13 H13A 0.9700 . ?
C13 H13B 0.9700 . ?
C14 C15 1.500(4) . ?
C14 H14 0.9800 . ?
C15 H15A 0.9600 . ?
C15 H15B 0.9600 . ?
C15 H15C 0.9600 . ?
C16 C17 1.513(3) . ?
C17 C18 1.514(3) . ?
C17 C23 1.538(3) . ?
C18 C19 1.551(3) . ?
C18 H18A 0.9700 . ?
C18 H18B 0.9700 . ?
C19 C20 1.539(3) . ?
C19 H19A 0.9700 . ?
C19 H19B 0.9700 . ?
C20 C21 1.488(3) . ?
C20 C22 1.524(3) . ?
C20 C23 1.544(3) . ?
C22 H22A 0.9600 . ?
C22 H22B 0.9600 . ?
C22 H22C 0.9600 . ?
C23 C25 1.518(3) . ?
C23 C24 1.525(3) . ?
C24 H24A 0.9600 . ?
C24 H24B 0.9600 . ?
C24 H24C 0.9600 . ?
C25 H25A 0.9600 . ?
C25 H25B 0.9600 . ?
C25 H25C 0.9600 . ?

loop_
_cod_related_entry_id
_cod_related_entry_database
_cod_related_entry_code
1 ChemSpider 30658750
